data_2216228
loop_
_publ_author_name
'Jing Hu'
'Guofeng Chen'
'Guochun Ma'
'Hongguang Song'

_publ_section_title 5,5'-Dimethyl-<i>N</i>,<i>N</i>'-(iminodiethylene)bis(1<i>H</i>-pyrazole-3-carboxamide)
_journal_coeditor_code AT2491
_journal_issue 12
_journal_name_full 'Acta Crystallographica Section E'
_journal_page_first o4806
_journal_page_last o4806
_journal_paper_doi 10.1107/S1600536807059387
_journal_volume 63
_journal_year 2007
_chemical_formula_iupac 'C14 H21 N7 O2'
_chemical_formula_moiety 'C14 H21 N7 O2'
_chemical_formula_sum 'C14 H21 N7 O2'
_chemical_formula_weight 319.38
_chemical_melting_point 484(5)
_chemical_name_systematic
;
5,5'-Dimethyl-N,N'-(iminodiethylene)di-1<i>H</i>-pyrazole-3-carboxamide
;
_space_group_IT_number 15
_symmetry_cell_setting monoclinic
_symmetry_space_group_name_Hall '-C 2yc'
_symmetry_space_group_name_H-M 'C 1 2/c 1'
_atom_sites_solution_hydrogens geom
_atom_sites_solution_primary direct
_atom_sites_solution_secondary difmap
_cell_angle_alpha 90.00
_cell_angle_beta 99.874(2)
_cell_angle_gamma 90.00
_cell_formula_units_Z 8
_cell_length_a 37.091(6)
_cell_length_b 7.5543(12)
_cell_length_c 11.6123(18)
_cell_measurement_reflns_used 3176
_cell_measurement_temperature 294(2)
_cell_measurement_theta_max 26.38
_cell_measurement_theta_min 2.75
_cell_volume 3205.5(9)
_computing_cell_refinement 'SAINT (Bruker, 1997)'
_computing_data_collection 'SMART (Bruker, 1997)'
_computing_data_reduction 'SAINT (Bruker, 1997)'
_computing_molecular_graphics 'SHELXTL (Bruker, 1997)'
_computing_publication_material 'SHELXTL (Bruker, 1997)'
_computing_structure_refinement 'SHELXL97 (Sheldrick, 1997)'
_computing_structure_solution 'SHELXS97 (Sheldrick, 1997)'
_diffrn_ambient_temperature 294(2)
_diffrn_measured_fraction_theta_full 0.998
_diffrn_measured_fraction_theta_max 0.998
_diffrn_measurement_device_type 'Bruker SMART CCD area-detector'
_diffrn_measurement_method '\f and \w scans'
_diffrn_radiation_monochromator graphite
_diffrn_radiation_source 'fine-focus sealed tube'
_diffrn_radiation_type MoK\a
_diffrn_radiation_wavelength 0.71073
_diffrn_reflns_av_R_equivalents 0.0292
_diffrn_reflns_av_sigmaI/netI 0.0341
_diffrn_reflns_limit_h_max 46
_diffrn_reflns_limit_h_min -44
_diffrn_reflns_limit_k_max 6
_diffrn_reflns_limit_k_min -9
_diffrn_reflns_limit_l_max 14
_diffrn_reflns_limit_l_min -14
_diffrn_reflns_number 8706
_diffrn_reflns_theta_full 26.42
_diffrn_reflns_theta_max 26.42
_diffrn_reflns_theta_min 1.11
_exptl_absorpt_coefficient_mu 0.094
_exptl_absorpt_correction_T_max 0.9870
_exptl_absorpt_correction_T_min 0.9760
_exptl_absorpt_correction_type multi-scan
_exptl_absorpt_process_details '(SADABS; Sheldrick, 1996)'
_exptl_crystal_colour colourless
_exptl_crystal_density_diffrn 1.324
_exptl_crystal_density_method 'not measured'
_exptl_crystal_description prism
_exptl_crystal_F_000 1360
_exptl_crystal_size_max 0.26
_exptl_crystal_size_mid 0.24
_exptl_crystal_size_min 0.14
_refine_diff_density_max 0.277
_refine_diff_density_min -0.230
_refine_ls_extinction_method none
_refine_ls_goodness_of_fit_ref 1.021
_refine_ls_hydrogen_treatment constr
_refine_ls_matrix_type full
_refine_ls_number_parameters 210
_refine_ls_number_reflns 3303
_refine_ls_number_restraints 0
_refine_ls_restrained_S_all 1.021
_refine_ls_R_factor_all 0.0641
_refine_ls_R_factor_gt 0.0412
_refine_ls_shift/su_max 0.003
_refine_ls_shift/su_mean 0.000
_refine_ls_structure_factor_coef Fsqd
_refine_ls_weighting_details 'calc w=1/[\s^2^(Fo^2^)+(0.0593P)^2^+1.2780P] where P=(Fo^2^+2Fc^2^)/3'
_refine_ls_weighting_scheme calc
_refine_ls_wR_factor_gt 0.1027
_refine_ls_wR_factor_ref 0.1169
_reflns_number_gt 2386
_reflns_number_total 3303
_reflns_threshold_expression I>2\s(I)
_cod_data_source_file at2491.cif
_cod_data_source_block I
_cod_original_sg_symbol_H-M 'C 2/c'
_cod_database_code 2216228
_cod_database_fobs_code 2216228

loop_
_symmetry_equiv_pos_as_xyz
'x, y, z'
'-x, y, -z+1/2'
'x+1/2, y+1/2, z'
'-x+1/2, y+1/2, -z+1/2'
'-x, -y, -z'
'x, -y, z-1/2'
'-x+1/2, -y+1/2, -z'
'x+1/2, -y+1/2, z-1/2'

loop_
_atom_site_type_symbol
_atom_site_label
_atom_site_fract_x
_atom_site_fract_y
_atom_site_fract_z
_atom_site_U_iso_or_equiv
_atom_site_adp_type
_atom_site_calc_flag
_atom_site_refinement_flags
_atom_site_occupancy
O O1 0.08168(3) 0.13264(19) 0.55742(10) 0.0495(4) Uani d . 1
O O2 0.18691(3) 0.71700(17) 0.87177(10) 0.0463(3) Uani d . 1
N N1 -0.03681(4) 0.26049(19) 0.52806(12) 0.0380(3) Uani d . 1
H H1 -0.0590 0.2715 0.5398 0.046 Uiso calc R 1
N N2 -0.00997(4) 0.1880(2) 0.60646(11) 0.0367(3) Uani d . 1
N N3 0.05988(3) 0.08529(18) 0.72415(11) 0.0350(3) Uani d . 1
H H3 0.0415 0.0909 0.7602 0.042 Uiso calc R 1
N N4 0.11299(4) 0.23640(18) 0.94525(12) 0.0355(3) Uani d . 1
H H4A 0.1168 0.1454 0.9966 0.043 Uiso d R 1
N N5 0.14426(4) 0.70679(19) 0.98940(12) 0.0397(4) Uani d . 1
H H5 0.1364 0.7552 1.0475 0.048 Uiso calc R 1
N N6 0.17739(4) 0.98883(19) 1.11651(12) 0.0389(3) Uani d . 1
N N7 0.20363(4) 1.09440(19) 1.17462(12) 0.0407(4) Uani d . 1
H H7 0.2004 1.1607 1.2322 0.049 Uiso calc R 1
C C1 -0.05128(5) 0.3985(3) 0.33162(15) 0.0480(5) Uani d . 1
H H1A -0.0628 0.3085 0.2795 0.072 Uiso calc R 1
H H1B -0.0380 0.4776 0.2897 0.072 Uiso calc R 1
H H1C -0.0696 0.4635 0.3629 0.072 Uiso calc R 1
C C2 -0.02556(5) 0.3141(2) 0.42924(14) 0.0361(4) Uani d . 1
C C3 0.01084(5) 0.2744(2) 0.44409(14) 0.0391(4) Uani d . 1
H H3A 0.0267 0.2944 0.3914 0.047 Uiso calc R 1
C C4 0.01941(4) 0.1978(2) 0.55471(13) 0.0328(4) Uani d . 1
C C5 0.05602(4) 0.1350(2) 0.61240(14) 0.0333(4) Uani d . 1
C C6 0.09507(4) 0.0216(2) 0.78541(15) 0.0379(4) Uani d . 1
H H6A 0.1064 -0.0495 0.7319 0.045 Uiso calc R 1
H H6B 0.0909 -0.0546 0.8491 0.045 Uiso calc R 1
C C7 0.12142(4) 0.1679(2) 0.83466(15) 0.0376(4) Uani d . 1
H H7A 0.1462 0.1223 0.8474 0.045 Uiso calc R 1
H H7B 0.1200 0.2637 0.7784 0.045 Uiso calc R 1
C C8 0.13643(4) 0.3846(2) 0.99312(15) 0.0386(4) Uani d . 1
H H8A 0.1615 0.3602 0.9840 0.046 Uiso calc R 1
H H8B 0.1359 0.3958 1.0760 0.046 Uiso calc R 1
C C9 0.12403(4) 0.5582(2) 0.93204(15) 0.0406(4) Uani d . 1
H H9A 0.1276 0.5526 0.8513 0.049 Uiso calc R 1
H H9B 0.0981 0.5751 0.9323 0.049 Uiso calc R 1
C C10 0.17441(4) 0.7729(2) 0.95714(14) 0.0330(4) Uani d . 1
C C11 0.19332(4) 0.9133(2) 1.03436(14) 0.0335(4) Uani d . 1
C C12 0.22949(5) 0.9704(2) 1.04128(15) 0.0417(4) Uani d . 1
H H12 0.2460 0.9368 0.9933 0.050 Uiso calc R 1
C C13 0.23555(5) 1.0858(2) 1.13336(16) 0.0425(4) Uani d . 1
C C14 0.26925(6) 1.1819(3) 1.1904(2) 0.0675(6) Uani d . 1
H H14A 0.2665 1.2164 1.2680 0.101 Uiso calc R 1
H H14B 0.2727 1.2854 1.1455 0.101 Uiso calc R 1
H H14C 0.2901 1.1055 1.1942 0.101 Uiso calc R 1

loop_
_atom_site_aniso_label
_atom_site_aniso_U_11
_atom_site_aniso_U_22
_atom_site_aniso_U_33
_atom_site_aniso_U_12
_atom_site_aniso_U_13
_atom_site_aniso_U_23
O1 0.0330(6) 0.0744(10) 0.0444(7) -0.0001(6) 0.0162(5) 0.0015(6)
O2 0.0492(7) 0.0510(8) 0.0423(7) -0.0020(6) 0.0177(6) -0.0070(6)
N1 0.0286(7) 0.0476(9) 0.0378(7) 0.0020(6) 0.0061(6) 0.0018(6)
N2 0.0302(7) 0.0462(8) 0.0340(7) 0.0004(6) 0.0067(6) 0.0030(6)
N3 0.0301(7) 0.0426(8) 0.0335(7) -0.0002(6) 0.0085(6) -0.0012(6)
N4 0.0335(7) 0.0366(8) 0.0364(7) -0.0026(6) 0.0055(6) 0.0011(6)
N5 0.0354(7) 0.0413(8) 0.0445(8) -0.0044(6) 0.0125(6) -0.0083(7)
N6 0.0344(7) 0.0412(8) 0.0414(8) 0.0000(6) 0.0072(6) -0.0029(7)
N7 0.0447(8) 0.0378(8) 0.0400(8) -0.0014(7) 0.0081(6) -0.0063(6)
C1 0.0536(11) 0.0485(11) 0.0392(9) 0.0024(9) 0.0002(8) 0.0021(9)
C2 0.0418(9) 0.0344(9) 0.0321(8) -0.0040(7) 0.0065(7) -0.0033(7)
C3 0.0386(9) 0.0475(10) 0.0333(9) -0.0041(8) 0.0121(7) 0.0012(8)
C4 0.0332(8) 0.0349(9) 0.0313(8) -0.0052(7) 0.0082(7) -0.0037(7)
C5 0.0297(8) 0.0361(9) 0.0353(9) -0.0038(7) 0.0091(7) -0.0049(7)
C6 0.0370(9) 0.0355(9) 0.0403(9) 0.0035(7) 0.0042(7) -0.0024(7)
C7 0.0304(8) 0.0429(10) 0.0397(9) 0.0007(7) 0.0072(7) -0.0007(8)
C8 0.0308(8) 0.0439(10) 0.0391(9) -0.0019(7) 0.0003(7) -0.0006(8)
C9 0.0330(8) 0.0409(10) 0.0459(10) -0.0035(8) 0.0004(7) -0.0025(8)
C10 0.0313(8) 0.0330(9) 0.0340(8) 0.0046(7) 0.0037(7) 0.0028(7)
C11 0.0340(8) 0.0321(8) 0.0342(8) 0.0021(7) 0.0056(7) 0.0043(7)
C12 0.0369(9) 0.0427(10) 0.0483(10) -0.0046(8) 0.0153(8) -0.0055(8)
C13 0.0404(9) 0.0389(10) 0.0487(10) -0.0053(8) 0.0093(8) -0.0022(8)
C14 0.0577(13) 0.0657(14) 0.0792(15) -0.0218(12) 0.0119(11) -0.0239(12)

loop_
_atom_type_symbol
_atom_type_description
_atom_type_scat_dispersion_real
_atom_type_scat_dispersion_imag
_atom_type_scat_source
C C 0.0033 0.0016 'International Tables Vol C Tables 4.2.6.8 and 6.1.1.4'
H H 0.0000 0.0000 'International Tables Vol C Tables 4.2.6.8 and 6.1.1.4'
N N 0.0061 0.0033 'International Tables Vol C Tables 4.2.6.8 and 6.1.1.4'
O O 0.0106 0.0060 'International Tables Vol C Tables 4.2.6.8 and 6.1.1.4'

loop_
_geom_angle_atom_site_label_1
_geom_angle_atom_site_label_2
_geom_angle_atom_site_label_3
_geom_angle
N2 N1 C2 113.38(13)
N2 N1 H1 123.3
C2 N1 H1 123.3
C4 N2 N1 103.88(13)
C5 N3 C6 120.37(13)
C5 N3 H3 119.8
C6 N3 H3 119.8
C8 N4 C7 113.54(13)
C8 N4 H4A 108.3
C7 N4 H4A 106.0
C10 N5 C9 123.63(14)
C10 N5 H5 118.2
C9 N5 H5 118.2
C11 N6 N7 103.93(13)
N6 N7 C13 113.29(14)
N6 N7 H7 123.4
C13 N7 H7 123.4
C2 C1 H1A 109.5
C2 C1 H1B 109.5
H1A C1 H1B 109.5
C2 C1 H1C 109.5
H1A C1 H1C 109.5
H1B C1 H1C 109.5
N1 C2 C3 105.67(15)
N1 C2 C1 121.56(15)
C3 C2 C1 132.77(16)
C2 C3 C4 105.77(14)
C2 C3 H3A 127.1
C4 C3 H3A 127.1
N2 C4 C3 111.28(14)
N2 C4 C5 122.26(14)
C3 C4 C5 126.45(14)
O1 C5 N3 122.36(15)
O1 C5 C4 119.87(14)
N3 C5 C4 117.76(13)
N3 C6 C7 114.05(14)
N3 C6 H6A 108.7
C7 C6 H6A 108.7
N3 C6 H6B 108.7
C7 C6 H6B 108.7
H6A C6 H6B 107.6
N4 C7 C6 111.46(13)
N4 C7 H7A 109.3
C6 C7 H7A 109.3
N4 C7 H7B 109.3
C6 C7 H7B 109.3
H7A C7 H7B 108.0
N4 C8 C9 111.61(13)
N4 C8 H8A 109.3
C9 C8 H8A 109.3
N4 C8 H8B 109.3
C9 C8 H8B 109.3
H8A C8 H8B 108.0
N5 C9 C8 111.22(13)
N5 C9 H9A 109.4
C8 C9 H9A 109.4
N5 C9 H9B 109.4
C8 C9 H9B 109.4
H9A C9 H9B 108.0
O2 C10 N5 122.90(15)
O2 C10 C11 121.61(15)
N5 C10 C11 115.43(14)
N6 C11 C12 111.46(15)
N6 C11 C10 121.06(14)
C12 C11 C10 127.15(15)
C13 C12 C11 105.59(15)
C13 C12 H12 127.2
C11 C12 H12 127.2
N7 C13 C12 105.71(15)
N7 C13 C14 122.33(16)
C12 C13 C14 131.86(17)
C13 C14 H14A 109.5
C13 C14 H14B 109.5
H14A C14 H14B 109.5
C13 C14 H14C 109.5
H14A C14 H14C 109.5
H14B C14 H14C 109.5

loop_
_geom_bond_atom_site_label_1
_geom_bond_atom_site_label_2
_geom_bond_distance
O1 C5 1.2337(18)
O2 C10 1.2386(19)
N1 N2 1.3450(19)
N1 C2 1.349(2)
N1 H1 0.8600
N2 C4 1.3335(19)
N3 C5 1.335(2)
N3 C6 1.457(2)
N3 H3 0.8600
N4 C8 1.467(2)
N4 C7 1.467(2)
N4 H4A 0.9053
N5 C10 1.336(2)
N5 C9 1.447(2)
N5 H5 0.8600
N6 C11 1.333(2)
N6 N7 1.3466(19)
N7 C13 1.353(2)
N7 H7 0.8600
C1 C2 1.493(2)
C1 H1A 0.9600
C1 H1B 0.9600
C1 H1C 0.9600
C2 C3 1.365(2)
C3 C4 1.395(2)
C3 H3A 0.9300
C4 C5 1.485(2)
C6 C7 1.521(2)
C6 H6A 0.9700
C6 H6B 0.9700
C7 H7A 0.9700
C7 H7B 0.9700
C8 C9 1.524(2)
C8 H8A 0.9700
C8 H8B 0.9700
C9 H9A 0.9700
C9 H9B 0.9700
C10 C11 1.485(2)
C11 C12 1.398(2)
C12 C13 1.368(2)
C12 H12 0.9300
C13 C14 1.498(3)
C14 H14A 0.9600
C14 H14B 0.9600
C14 H14C 0.9600

loop_
_geom_hbond_atom_site_label_D
_geom_hbond_atom_site_label_H
_geom_hbond_atom_site_label_A
_geom_hbond_site_symmetry_A
_geom_hbond_distance_DH
_geom_hbond_distance_HA
_geom_hbond_distance_DA
_geom_hbond_angle_DHA
N1 H1 N4 2_556 0.86 2.06 2.9005(19) 166.4
N3 H3 N2 2_556 0.86 2.22 3.0247(19) 155.8
N4 H4A O1 6_556 0.91 2.63 3.367(2) 138.9
N5 H5 O1 6_566 0.86 2.22 2.8481(18) 129.6
N7 H7 O2 6_576 0.86 2.00 2.8535(19) 170.2

loop_
_geom_torsion_atom_site_label_1
_geom_torsion_atom_site_label_2
_geom_torsion_atom_site_label_3
_geom_torsion_atom_site_label_4
_geom_torsion
C2 N1 N2 C4 0.38(18)
C11 N6 N7 C13 -1.02(19)
N2 N1 C2 C3 -0.06(19)
N2 N1 C2 C1 -179.83(15)
N1 C2 C3 C4 -0.28(19)
C1 C2 C3 C4 179.45(18)
N1 N2 C4 C3 -0.56(18)
N1 N2 C4 C5 178.69(14)
C2 C3 C4 N2 0.5(2)
C2 C3 C4 C5 -178.67(15)
C6 N3 C5 O1 -1.4(2)
C6 N3 C5 C4 179.66(14)
N2 C4 C5 O1 173.78(15)
C3 C4 C5 O1 -7.1(3)
N2 C4 C5 N3 -7.2(2)
C3 C4 C5 N3 171.91(16)
C5 N3 C6 C7 83.43(18)
C8 N4 C7 C6 -176.87(13)
N3 C6 C7 N4 80.13(17)
C7 N4 C8 C9 79.30(18)
C10 N5 C9 C8 93.81(19)
N4 C8 C9 N5 172.62(13)
C9 N5 C10 O2 3.0(3)
C9 N5 C10 C11 -173.98(14)
N7 N6 C11 C12 0.38(18)
N7 N6 C11 C10 174.30(14)
O2 C10 C11 N6 171.16(15)
N5 C10 C11 N6 -11.8(2)
O2 C10 C11 C12 -15.9(3)
N5 C10 C11 C12 161.11(17)
N6 C11 C12 C13 0.4(2)
C10 C11 C12 C13 -173.10(16)
N6 N7 C13 C12 1.3(2)
N6 N7 C13 C14 -175.42(18)
C11 C12 C13 N7 -0.93(19)
C11 C12 C13 C14 175.3(2)

loop_
_cod_related_entry_id
_cod_related_entry_database
_cod_related_entry_code
1 ChemSpider 21120549
